data_7202256
loop_
_publ_author_name
'Liu, Guang-Xiang'
'Xu, Heng'
'Ren, Xiao-Ming'
'Sun, Wei-Yin'

_publ_section_title
;
 A series of novel ion-pair complexes based on TCNQ: syntheses, crystal
 structures and properties
;
_journal_issue 11
_journal_name_full CrystEngComm
_journal_page_first 1574
_journal_paper_doi 10.1039/b808390h
_journal_volume 10
_journal_year 2008
_chemical_formula_moiety 'C12 H13 N2, C12 H4 N4'
_chemical_formula_sum 'C24 H17 N6'
_chemical_formula_weight 389.44
_chemical_name_systematic
;
?
;
_space_group_IT_number 14
_symmetry_cell_setting monoclinic
_symmetry_space_group_name_Hall '-P 2ybc'
_symmetry_space_group_name_H-M 'P 1 21/c 1'
_atom_sites_solution_hydrogens geom
_atom_sites_solution_primary direct
_atom_sites_solution_secondary difmap
_audit_creation_method SHELXL-97
_cell_angle_alpha 90.00
_cell_angle_beta 113.082(15)
_cell_angle_gamma 90.00
_cell_formula_units_Z 4
_cell_length_a 11.702(4)
_cell_length_b 8.678(3)
_cell_length_c 22.271(7)
_cell_measurement_reflns_used 4476
_cell_measurement_temperature 296(2)
_cell_measurement_theta_max 27.68
_cell_measurement_theta_min 2.46
_cell_volume 2080.6(12)
_computing_cell_refinement 'SAINT-PLUS, Ver. 6.0, 1997'
_computing_data_collection 'SMART, 1998'
_computing_data_reduction 'SAINT-PLUS, Ver. 6.0, 1997'
_computing_molecular_graphics 'XP, Ver. 6.10, Bruker AXS Inc., 2000'
_computing_publication_material 'SHELXTL-Bruker AXS Inc., 1998'
_computing_structure_refinement 'SHELXL-97 (Sheldrick, 1997)'
_computing_structure_solution 'SHELXS-97 (Sheldrick, 1990)'
_diffrn_ambient_temperature 293(2)
_diffrn_measured_fraction_theta_full 0.998
_diffrn_measured_fraction_theta_max 0.998
_diffrn_measurement_device_type 'Bruker Smart Aepex CCD area detector'
_diffrn_measurement_method 'phi and omega scans'
_diffrn_radiation_monochromator graphite
_diffrn_radiation_source 'sealed tube'
_diffrn_radiation_type MoK\a
_diffrn_radiation_wavelength 0.71073
_diffrn_reflns_av_R_equivalents 0.0618
_diffrn_reflns_av_sigmaI/netI 0.1190
_diffrn_reflns_limit_h_max 13
_diffrn_reflns_limit_h_min -11
_diffrn_reflns_limit_k_max 9
_diffrn_reflns_limit_k_min -10
_diffrn_reflns_limit_l_max 25
_diffrn_reflns_limit_l_min -26
_diffrn_reflns_number 9945
_diffrn_reflns_theta_full 25.00
_diffrn_reflns_theta_max 25.00
_diffrn_reflns_theta_min 1.89
_exptl_absorpt_coefficient_mu 0.078
_exptl_absorpt_correction_T_max 0.9923
_exptl_absorpt_correction_T_min 0.9816
_exptl_absorpt_correction_type multi-scan
_exptl_absorpt_process_details 'SADABS(Bruker, 2000)'
_exptl_crystal_colour 'dark green'
_exptl_crystal_density_diffrn 1.243
_exptl_crystal_density_method 'not measured'
_exptl_crystal_description block
_exptl_crystal_F_000 812
_exptl_crystal_size_max 0.24
_exptl_crystal_size_mid 0.24
_exptl_crystal_size_min 0.10
_refine_diff_density_max 0.221
_refine_diff_density_min -0.242
_refine_diff_density_rms 0.057
_refine_ls_extinction_method none
_refine_ls_goodness_of_fit_ref 1.044
_refine_ls_hydrogen_treatment constr
_refine_ls_matrix_type full
_refine_ls_number_parameters 256
_refine_ls_number_reflns 3660
_refine_ls_number_restraints 0
_refine_ls_restrained_S_all 1.044
_refine_ls_R_factor_all 0.0703
_refine_ls_R_factor_gt 0.0587
_refine_ls_shift/su_max 0.001
_refine_ls_shift/su_mean 0.000
_refine_ls_structure_factor_coef Fsqd
_refine_ls_weighting_details 'calc w=1/[\s^2^(Fo^2^)+(0.0803P)^2^+0.0000P] where P=(Fo^2^+2Fc^2^)/3'
_refine_ls_weighting_scheme calc
_refine_ls_wR_factor_gt 0.1597
_refine_ls_wR_factor_ref 0.1705
_reflns_number_gt 2814
_reflns_number_total 3660
_reflns_threshold_expression >2sigma(I)
_cod_data_source_file b808390h.txt
_cod_data_source_block TQ3
_cod_original_sg_symbol_H-M 'P 21/c'
_cod_database_code 7202256

loop_
_symmetry_equiv_pos_as_xyz
'x, y, z'
'-x, y+1/2, -z+1/2'
'-x, -y, -z'
'x, -y-1/2, z-1/2'

loop_
_atom_site_label
_atom_site_type_symbol
_atom_site_fract_x
_atom_site_fract_y
_atom_site_fract_z
_atom_site_U_iso_or_equiv
_atom_site_adp_type
_atom_site_occupancy
_atom_site_symmetry_multiplicity
_atom_site_calc_flag
_atom_site_refinement_flags
_atom_site_disorder_assembly
_atom_site_disorder_group
C1 C 0.18011(11) 1.12991(15) 0.74730(6) 0.1078(9) Uani 1 1 d . . .
H1 H 0.2430 1.1863 0.7786 0.129 Uiso 1 1 calc R . .
C2 C 0.05749(11) 1.18297(15) 0.72425(6) 0.169(2) Uani 1 1 d R . .
H2 H 0.0385 1.2757 0.7392 0.203 Uiso 1 1 d R . .
C3 C -0.03352(11) 1.09681(15) 0.67970(6) 0.191(2) Uani 1 1 d R . .
H3 H -0.1156 1.1295 0.6656 0.229 Uiso 1 1 d R . .
C4 C -0.00843(11) 0.96999(15) 0.65642(6) 0.1603(18) Uani 1 1 d R . .
H4 H -0.0721 0.9153 0.6248 0.192 Uiso 1 1 d R . .
C5 C 0.11208(11) 0.91558(15) 0.67813(6) 0.1081(9) Uani 1 1 d R . .
H5 H 0.1290 0.8239 0.6616 0.130 Uiso 1 1 d R . .
C6 C 0.20727(11) 0.99730(15) 0.72431(6) 0.0644(5) Uani 1 1 d R . .
C7 C 0.33818(16) 0.9378(2) 0.74784(10) 0.0660(5) Uani 1 1 d . . .
H7A H 0.3550 0.9028 0.7107 0.079 Uiso 1 1 calc R . .
H7B H 0.3954 1.0210 0.7687 0.079 Uiso 1 1 calc R . .
C8 C 0.38156(16) 0.6646(2) 0.77971(8) 0.0560(4) Uani 1 1 d . . .
H8 H 0.3860 0.6470 0.7395 0.067 Uiso 1 1 calc R . .
C9 C 0.39724(16) 0.5452(2) 0.82065(8) 0.0558(4) Uani 1 1 d . . .
H9 H 0.4134 0.4476 0.8087 0.067 Uiso 1 1 calc R . .
C10 C 0.38932(13) 0.56699(19) 0.88140(7) 0.0496(4) Uani 1 1 d . . .
C11 C 0.37119(16) 0.7203(2) 0.89698(8) 0.0580(5) Uani 1 1 d . . .
H11 H 0.3687 0.7423 0.9373 0.070 Uiso 1 1 calc R . .
C12 C 0.35744(17) 0.8352(2) 0.85387(8) 0.0581(5) Uani 1 1 d . . .
H12 H 0.3461 0.9355 0.8653 0.070 Uiso 1 1 calc R . .
C13 C 0.33573(14) 1.04385(19) 0.99107(8) 0.0483(4) Uani 1 1 d . . .
C14 C 0.37712(14) 0.87013(18) 1.08221(8) 0.0506(4) Uani 1 1 d . . .
C15 C 0.29072(14) 0.93665(17) 1.02383(7) 0.0456(4) Uani 1 1 d . . .
C16 C 0.16381(13) 0.88763(17) 0.99686(7) 0.0432(4) Uani 1 1 d . . .
C17 C 0.12121(13) 0.76769(18) 1.02515(7) 0.0477(4) Uani 1 1 d . . .
H17 H 0.1771 0.7181 1.0620 0.057 Uiso 1 1 calc R . .
C18 C 0.00000(14) 0.72219(17) 0.99996(8) 0.0488(4) Uani 1 1 d . . .
H18 H -0.0253 0.6428 1.0200 0.059 Uiso 1 1 calc R . .
C19 C -0.08839(13) 0.79410(17) 0.94352(7) 0.0436(4) Uani 1 1 d . . .
C20 C -0.04504(14) 0.91169(19) 0.91419(7) 0.0505(4) Uani 1 1 d . . .
H20 H -0.1004 0.9593 0.8766 0.061 Uiso 1 1 calc R . .
C21 C 0.07663(14) 0.95743(18) 0.93967(7) 0.0495(4) Uani 1 1 d . . .
H21 H 0.1025 1.0354 0.9192 0.059 Uiso 1 1 calc R . .
C22 C -0.21540(14) 0.74820(19) 0.91734(7) 0.0475(4) Uani 1 1 d . . .
C23 C -0.25995(14) 0.63389(19) 0.94732(8) 0.0505(4) Uani 1 1 d . . .
C24 C -0.30110(15) 0.80849(19) 0.85767(8) 0.0529(4) Uani 1 1 d . . .
N1 N 0.35970(12) 0.80861(16) 0.79487(7) 0.0517(4) Uani 1 1 d . . .
N2 N 0.39642(14) 0.45085(17) 0.92135(8) 0.0678(5) Uani 1 1 d . . .
H2A H 0.4062 0.3583 0.9104 0.081 Uiso 1 1 calc R . .
H2B H 0.3912 0.4680 0.9582 0.081 Uiso 1 1 calc R . .
N3 N 0.36892(15) 1.12874(19) 0.96161(8) 0.0671(5) Uani 1 1 d . . .
N4 N 0.44544(14) 0.81610(18) 1.13006(8) 0.0689(5) Uani 1 1 d . . .
N5 N -0.29552(15) 0.54040(18) 0.97272(9) 0.0707(5) Uani 1 1 d . . .
N6 N -0.36923(15) 0.8566(2) 0.80864(8) 0.0707(5) Uani 1 1 d . . .

loop_
_atom_site_aniso_label
_atom_site_aniso_U_11
_atom_site_aniso_U_22
_atom_site_aniso_U_33
_atom_site_aniso_U_23
_atom_site_aniso_U_13
_atom_site_aniso_U_12
C1 0.112(2) 0.0844(15) 0.141(2) 0.0215(17) 0.0638(19) 0.0260(14)
C2 0.178(4) 0.150(3) 0.236(5) 0.078(3) 0.142(4) 0.090(3)
C3 0.098(3) 0.289(6) 0.206(5) 0.136(5) 0.082(3) 0.080(3)
C4 0.0618(16) 0.301(6) 0.0941(19) 0.031(3) 0.0049(15) 0.004(2)
C5 0.0640(14) 0.185(3) 0.0653(12) -0.0020(17) 0.0145(11) -0.0064(16)
C6 0.0535(10) 0.0818(12) 0.0593(10) 0.0219(10) 0.0236(8) 0.0076(9)
C7 0.0534(10) 0.0763(12) 0.0687(11) 0.0180(10) 0.0245(9) -0.0010(9)
C8 0.0530(9) 0.0697(11) 0.0479(9) -0.0055(8) 0.0227(8) 0.0014(8)
C9 0.0567(10) 0.0565(10) 0.0551(9) -0.0070(8) 0.0232(8) 0.0025(8)
C10 0.0391(8) 0.0602(10) 0.0478(9) 0.0002(8) 0.0152(7) -0.0041(7)
C11 0.0646(11) 0.0678(11) 0.0451(9) -0.0052(8) 0.0253(8) 0.0044(8)
C12 0.0618(10) 0.0568(10) 0.0559(10) -0.0078(9) 0.0234(8) 0.0025(8)
C13 0.0432(8) 0.0517(9) 0.0545(9) -0.0060(8) 0.0240(7) 0.0021(7)
C14 0.0418(8) 0.0594(10) 0.0538(9) -0.0044(8) 0.0222(8) 0.0009(7)
C15 0.0395(7) 0.0520(9) 0.0471(8) -0.0022(7) 0.0190(7) 0.0032(7)
C16 0.0402(8) 0.0473(8) 0.0442(8) -0.0029(7) 0.0189(7) 0.0046(6)
C17 0.0408(8) 0.0527(9) 0.0471(8) 0.0054(7) 0.0145(7) 0.0066(7)
C18 0.0483(9) 0.0478(8) 0.0516(8) 0.0039(7) 0.0211(7) 0.0005(7)
C19 0.0408(8) 0.0478(8) 0.0422(8) -0.0056(7) 0.0164(7) 0.0020(6)
C20 0.0444(8) 0.0594(9) 0.0434(8) 0.0059(8) 0.0127(7) 0.0039(7)
C21 0.0483(9) 0.0539(9) 0.0477(8) 0.0076(7) 0.0204(7) 0.0010(7)
C22 0.0417(8) 0.0535(9) 0.0465(8) -0.0031(7) 0.0163(7) 0.0005(7)
C23 0.0413(8) 0.0554(9) 0.0557(9) -0.0032(8) 0.0199(7) 0.0017(7)
C24 0.0413(8) 0.0671(10) 0.0508(9) -0.0041(8) 0.0187(7) -0.0027(7)
N1 0.0456(7) 0.0596(8) 0.0505(7) 0.0030(7) 0.0196(6) -0.0003(6)
N2 0.0709(10) 0.0687(10) 0.0659(9) 0.0095(8) 0.0293(8) -0.0010(7)
N3 0.0669(10) 0.0681(10) 0.0792(10) 0.0026(9) 0.0426(9) -0.0012(7)
N4 0.0537(9) 0.0805(10) 0.0606(9) 0.0058(8) 0.0097(8) 0.0067(7)
N5 0.0598(9) 0.0706(10) 0.0871(11) 0.0087(9) 0.0347(8) -0.0006(8)
N6 0.0501(8) 0.0990(12) 0.0559(9) 0.0114(9) 0.0132(7) 0.0012(8)

loop_
_atom_type_symbol
_atom_type_description
_atom_type_scat_dispersion_real
_atom_type_scat_dispersion_imag
_atom_type_scat_source
C C 0.0033 0.0016 'International Tables Vol C Tables 4.2.6.8 and 6.1.1.4'
H H 0.0000 0.0000 'International Tables Vol C Tables 4.2.6.8 and 6.1.1.4'
N N 0.0061 0.0033 'International Tables Vol C Tables 4.2.6.8 and 6.1.1.4'

loop_
_geom_angle_atom_site_label_1
_geom_angle_atom_site_label_2
_geom_angle_atom_site_label_3
_geom_angle
_geom_angle_site_symmetry_1
_geom_angle_site_symmetry_3
_geom_angle_publ_flag
C6 C1 C2 120.2 . . ?
C6 C1 H1 119.9 . . ?
C2 C1 H1 119.9 . . ?
C3 C2 C1 118.9 . . ?
C3 C2 H2 120.5 . . ?
C1 C2 H2 120.5 . . ?
C4 C3 C2 121.5 . . ?
C4 C3 H3 119.2 . . ?
C2 C3 H3 119.3 . . ?
C3 C4 C5 120.6 . . ?
C3 C4 H4 119.7 . . ?
C5 C4 H4 119.7 . . ?
C6 C5 C4 120.0 . . ?
C6 C5 H5 120.0 . . ?
C4 C5 H5 120.0 . . ?
C1 C6 C5 118.7 . . ?
C1 C6 C7 121.40(10) . . ?
C5 C6 C7 119.87(10) . . ?
N1 C7 C6 111.88(14) . . ?
N1 C7 H7A 109.2 . . ?
C6 C7 H7A 109.2 . . ?
N1 C7 H7B 109.2 . . ?
C6 C7 H7B 109.2 . . ?
H7A C7 H7B 107.9 . . ?
C9 C8 N1 122.31(15) . . ?
C9 C8 H8 118.8 . . ?
N1 C8 H8 118.8 . . ?
C8 C9 C10 120.45(16) . . ?
C8 C9 H9 119.8 . . ?
C10 C9 H9 119.8 . . ?
N2 C10 C9 122.28(16) . . ?
N2 C10 C11 121.85(15) . . ?
C9 C10 C11 115.87(16) . . ?
C12 C11 C10 120.61(16) . . ?
C12 C11 H11 119.7 . . ?
C10 C11 H11 119.7 . . ?
N1 C12 C11 121.71(16) . . ?
N1 C12 H12 119.1 . . ?
C11 C12 H12 119.1 . . ?
N3 C13 C15 176.88(16) . . ?
N4 C14 C15 178.65(18) . . ?
C13 C15 C14 117.85(14) . . ?
C13 C15 C16 121.14(13) . . ?
C14 C15 C16 120.86(14) . . ?
C17 C16 C21 117.53(13) . . ?
C17 C16 C15 121.61(13) . . ?
C21 C16 C15 120.85(14) . . ?
C18 C17 C16 121.65(14) . . ?
C18 C17 H17 119.2 . . ?
C16 C17 H17 119.2 . . ?
C17 C18 C19 121.05(15) . . ?
C17 C18 H18 119.5 . . ?
C19 C18 H18 119.5 . . ?
C20 C19 C18 117.30(14) . . ?
C20 C19 C22 121.36(13) . . ?
C18 C19 C22 121.34(15) . . ?
C21 C20 C19 121.53(13) . . ?
C21 C20 H20 119.2 . . ?
C19 C20 H20 119.2 . . ?
C20 C21 C16 120.91(15) . . ?
C20 C21 H21 119.5 . . ?
C16 C21 H21 119.5 . . ?
C23 C22 C24 116.69(14) . . ?
C23 C22 C19 121.67(14) . . ?
C24 C22 C19 121.53(15) . . ?
N5 C23 C22 179.16(18) . . ?
N6 C24 C22 178.71(19) . . ?
C12 N1 C8 118.93(15) . . ?
C12 N1 C7 119.74(15) . . ?
C8 N1 C7 121.34(15) . . ?
C10 N2 H2A 120.0 . . ?
C10 N2 H2B 120.0 . . ?
H2A N2 H2B 120.0 . . ?

loop_
_geom_bond_atom_site_label_1
_geom_bond_atom_site_label_2
_geom_bond_distance
_geom_bond_site_symmetry_2
_geom_bond_publ_flag
C1 C6 1.3473 . ?
C1 C2 1.3989 . ?
C1 H1 0.9300 . ?
C2 C3 1.3598 . ?
C2 H2 0.9300 . ?
C3 C4 1.2983 . ?
C3 H3 0.9300 . ?
C4 C5 1.3824 . ?
C4 H4 0.9300 . ?
C5 C6 1.3795 . ?
C5 H5 0.9300 . ?
C6 C7 1.503(2) . ?
C7 N1 1.487(2) . ?
C7 H7A 0.9700 . ?
C7 H7B 0.9700 . ?
C8 C9 1.344(2) . ?
C8 N1 1.345(2) . ?
C8 H8 0.9300 . ?
C9 C10 1.405(3) . ?
C9 H9 0.9300 . ?
C10 N2 1.325(2) . ?
C10 C11 1.412(2) . ?
C11 C12 1.349(2) . ?
C11 H11 0.9300 . ?
C12 N1 1.345(2) . ?
C12 H12 0.9300 . ?
C13 N3 1.151(2) . ?
C13 C15 1.406(2) . ?
C14 N4 1.1519(19) . ?
C14 C15 1.420(2) . ?
C15 C16 1.431(2) . ?
C16 C17 1.405(2) . ?
C16 C21 1.418(2) . ?
C17 C18 1.363(2) . ?
C17 H17 0.9300 . ?
C18 C19 1.421(2) . ?
C18 H18 0.9300 . ?
C19 C20 1.409(2) . ?
C19 C22 1.424(2) . ?
C20 C21 1.369(2) . ?
C20 H20 0.9300 . ?
C21 H21 0.9300 . ?
C22 C23 1.405(2) . ?
C22 C24 1.414(2) . ?
C23 N5 1.156(2) . ?
C24 N6 1.149(2) . ?
N2 H2A 0.8600 . ?
N2 H2B 0.8600 . ?

loop_
_geom_torsion_atom_site_label_1
_geom_torsion_atom_site_label_2
_geom_torsion_atom_site_label_3
_geom_torsion_atom_site_label_4
_geom_torsion
_geom_torsion_site_symmetry_1
_geom_torsion_site_symmetry_2
_geom_torsion_site_symmetry_3
_geom_torsion_site_symmetry_4
_geom_torsion_publ_flag
C6 C1 C2 C3 1.6 . . . . ?
C1 C2 C3 C4 -2.6 . . . . ?
C2 C3 C4 C5 2.3 . . . . ?
C3 C4 C5 C6 -0.9 . . . . ?
C2 C1 C6 C5 -0.3 . . . . ?
C2 C1 C6 C7 179.65(10) . . . . ?
C4 C5 C6 C1 -0.1 . . . . ?
C4 C5 C6 C7 179.98(10) . . . . ?
C1 C6 C7 N1 103.30(13) . . . . ?
C5 C6 C7 N1 -76.79(15) . . . . ?
N1 C8 C9 C10 1.0(3) . . . . ?
C8 C9 C10 N2 175.66(15) . . . . ?
C8 C9 C10 C11 -3.3(2) . . . . ?
N2 C10 C11 C12 -176.31(16) . . . . ?
C9 C10 C11 C12 2.7(2) . . . . ?
C10 C11 C12 N1 0.4(3) . . . . ?
N3 C13 C15 C14 142(3) . . . . ?
N3 C13 C15 C16 -34(3) . . . . ?
N4 C14 C15 C13 145(7) . . . . ?
N4 C14 C15 C16 -39(8) . . . . ?
C13 C15 C16 C17 172.44(14) . . . . ?
C14 C15 C16 C17 -3.0(2) . . . . ?
C13 C15 C16 C21 -6.6(2) . . . . ?
C14 C15 C16 C21 178.02(14) . . . . ?
C21 C16 C17 C18 -1.8(2) . . . . ?
C15 C16 C17 C18 179.17(15) . . . . ?
C16 C17 C18 C19 0.4(2) . . . . ?
C17 C18 C19 C20 1.2(2) . . . . ?
C17 C18 C19 C22 -179.35(14) . . . . ?
C18 C19 C20 C21 -1.4(2) . . . . ?
C22 C19 C20 C21 179.18(16) . . . . ?
C19 C20 C21 C16 0.0(3) . . . . ?
C17 C16 C21 C20 1.6(2) . . . . ?
C15 C16 C21 C20 -179.35(15) . . . . ?
C20 C19 C22 C23 -178.27(14) . . . . ?
C18 C19 C22 C23 2.3(2) . . . . ?
C20 C19 C22 C24 5.8(2) . . . . ?
C18 C19 C22 C24 -173.63(15) . . . . ?
C24 C22 C23 N5 -153(13) . . . . ?
C19 C22 C23 N5 31(13) . . . . ?
C23 C22 C24 N6 -122(9) . . . . ?
C19 C22 C24 N6 54(9) . . . . ?
C11 C12 N1 C8 -2.9(3) . . . . ?
C11 C12 N1 C7 177.11(16) . . . . ?
C9 C8 N1 C12 2.2(3) . . . . ?
C9 C8 N1 C7 -177.78(15) . . . . ?
C6 C7 N1 C12 -67.3(2) . . . . ?
C6 C7 N1 C8 112.72(18) . . . . ?
